data_1559540
loop_
_publ_author_name
'Leskela, Markku'
'Sillanpaa, Reijo'
'Niinisto, Lauri'
'Tiitta, Marja'

_publ_section_title
;
 Structural and Thermal Studies of
 Tetrakis(2,2,6,6-tetramethyl-3,5-heptanedionato)cerium(IV)
;
_journal_name_full 'Acta Chemica Scandinavica'
_journal_page_first 1006
_journal_page_last 1011
_journal_paper_doi 10.3891/acta.chem.scand.45-1006
_journal_volume 45
_journal_year 1991
_chemical_formula_sum 'C44 H76 Ce O8'
_chemical_formula_weight 873.18
_chemical_name_common
;
Tetrakis(2,2,6,6-tetramethyl-3,5-heptanedionato)cerium(IV)
;
_space_group_IT_number 14
_space_group_name_Hall '-P 2ybc'
_space_group_name_H-M_alt 'P 1 21/c 1'
_symmetry_cell_setting monoclinic
_symmetry_Int_Tables_number 14
_symmetry_space_group_name_Hall '-P 2ybc'
_symmetry_space_group_name_H-M 'P 1 21/c 1'
_cell_angle_alpha 90.
_cell_angle_beta 91.89(6)
_cell_angle_gamma 90.
_cell_formula_units_Z 8
_cell_length_a 12.40(1)
_cell_length_b 21.37(2)
_cell_length_c 37.89(1)
_cell_volume 10035(13)
_diffrn_ambient_temperature 293
_diffrn_radiation_probe x-ray
_diffrn_radiation_type MoK\a
_diffrn_radiation_wavelength 0.71069
_exptl_absorpt_coefficient_mu 0.962
_exptl_crystal_density_diffrn 1.166
_refine_ls_number_parameters 685
_refine_ls_number_reflns 7644
_refine_ls_R_factor_gt 0.096
_refine_ls_wR_factor_gt 0.105
_cod_data_source_file Acta-Chem-Scand-1991-45-1006.cif
_cod_data_source_block 1
_cod_depositor_comments
;

2022-04-19
Z value and formula fixed to values more according to usual
chemical conventions.                 miguel
;
_cod_original_formula_sum 'C88 H152 Ce2 O16'
_cod_original_formula_weight 1746.36
_cod_original_formula_units_Z 4
_cod_original_cell_volume 10036(13)
_cod_original_sg_symbol_H-M 'P 21/c'
_cod_database_code 1559540

loop_
_space_group_symop_id
_space_group_symop_operation_xyz
1 x,y,z
2 -x,1/2+y,1/2-z
3 -x,-y,-z
4 x,1/2-y,1/2+z

loop_
_atom_site_label
_atom_site_type_symbol
_atom_site_thermal_displace_type
_atom_site_fract_x
_atom_site_fract_y
_atom_site_fract_z
_atom_site_occupancy
_atom_site_U_iso_or_equiv
_atom_site_calc_flag
_atom_site_refinement_flags
_atom_site_disorder_assembly
_atom_site_disorder_group
Ce1 Ce Uiso 0.60583(8) 0.05591(5) 0.62633(3) 1.000 0.0453(8) . . . .
Ce2 Ce Uiso 0.88080(8) 0.06322(5) 0.87821(3) 1.000 0.0504(8) . . . .
O1 O Uiso 0.5751(9) 0.1432(5) 0.6618(3) 1.000 0.056(8) . . . .
O2 O Uiso 0.7500(10) 0.0707(6) 0.6656(4) 1.000 0.071(10) . . . .
O3 O Uiso 0.6290(10) -0.0400(5) 0.6531(4) 1.000 0.062(9) . . . .
O4 O Uiso 0.4570(10) 0.0320(6) 0.6576(4) 1.000 0.067(9) . . . .
O5 O Uiso 0.6970(10) 0.1347(6) 0.5981(4) 1.000 0.067(9) . . . .
O6 O Uiso 0.7430(10) 0.0120(6) 0.5941(3) 1.000 0.060(9) . . . .
O7 O Uiso 0.5200(10) -0.0126(6) 0.5864(4) 1.000 0.063(9) . . . .
O8 O Uiso 0.4730(10) 0.1080(5) 0.5941(3) 1.000 0.060(9) . . . .
C1 C Uiso 0.643(2) 0.2840(10) 0.7129(8) 1.000 0.139(11) . . . .
C2 C Uiso 0.570(2) 0.2380(10) 0.6951(6) 1.000 0.081(6) . . . .
C3 C Uiso 0.6300(10) 0.1780(10) 0.6814(5) 1.000 0.058(5) . . . .
C4 C Uiso 0.735(2) 0.1660(10) 0.6947(5) 1.000 0.067(6) . . . .
C5 C Uiso 0.789(2) 0.1120(10) 0.6863(6) 1.000 0.062(6) . . . .
C6 C Uiso 0.910(2) 0.1000(10) 0.7010(7) 1.000 0.085(8) . . . .
C7 C Uiso 0.925(2) 0.0310(10) 0.7040(8) 1.000 0.124(10) . . . .
C8 C Uiso 0.511(2) 0.2700(10) 0.6605(8) 1.000 0.128(10) . . . .
C9 C Uiso 0.480(2) 0.2180(10) 0.7174(8) 1.000 0.152(13) . . . .
C10 C Uiso 0.982(3) 0.119(2) 0.6710(10) 1.000 0.165(13) . . . .
O11 O Uiso 0.8650(10) 0.1578(6) 0.8488(3) 1.000 0.063(9) . . . .
C11 C Uiso 0.927(3) 0.139(2) 0.7350(10) 1.000 0.190(13) . . . .
O12 O Uiso 1.0360(10) 0.0816(6) 0.8483(4) 1.000 0.068(9) . . . .
C12 C Uiso 0.540(2) -0.1980(10) 0.6833(8) 1.000 0.144(11) . . . .
C13 C Uiso 0.625(2) -0.1470(10) 0.6760(6) 1.000 0.074(6) . . . .
O13 O Uiso 0.9160(10) -0.0285(6) 0.8456(4) 1.000 0.074(10) . . . .
O14 O Uiso 0.7460(10) 0.0507(6) 0.8355(3) 1.000 0.062(9) . . . .
C14 C Uiso 0.5740(10) -0.0826(9) 0.6675(5) 1.000 0.055(5) . . . .
O15 O Uiso 0.9680(10) 0.1357(5) 0.9156(3) 1.000 0.063(9) . . . .
C15 C Uiso 0.4630(10) -0.0727(9) 0.6779(5) 1.000 0.063(5) . . . .
C16 C Uiso 0.4150(10) -0.0130(10) 0.6738(5) 1.000 0.056(5) . . . .
O16 O Uiso 0.9990(10) 0.0100(6) 0.9159(4) 1.000 0.071(10) . . . .
O17 O Uiso 0.7760(10) -0.0127(6) 0.9041(4) 1.000 0.074(10) . . . .
C17 C Uiso 0.3000(10) -0.0018(9) 0.6858(5) 1.000 0.058(5) . . . .
O18 O Uiso 0.7440(10) 0.1111(6) 0.9083(3) 1.000 0.062(9) . . . .
C18 C Uiso 0.267(2) -0.0500(10) 0.7161(6) 1.000 0.094(8) . . . .
C19 C Uiso 0.666(2) -0.1690(10) 0.6389(8) 1.000 0.143(11) . . . .
C20 C Uiso 0.725(2) -0.1340(10) 0.6955(8) 1.000 0.152(13) . . . .
C21 C Uiso 0.225(2) -0.0100(10) 0.6532(6) 1.000 0.081(6) . . . .
C22 C Uiso 0.298(2) 0.0640(10) 0.7026(6) 1.000 0.077(6) . . . .
C23 C Uiso 0.930(3) 0.221(2) 0.5650(10) 1.000 0.190(13) . . . .
C24 C Uiso 0.819(2) 0.2090(10) 0.5712(7) 1.000 0.094(8) . . . .
C25 C Uiso 0.787(2) 0.1410(10) 0.5830(5) 1.000 0.062(5) . . . .
C26 C Uiso 0.856(2) 0.0910(10) 0.5746(6) 1.000 0.070(6) . . . .
C27 C Uiso 0.831(2) 0.0311(9) 0.5809(5) 1.000 0.060(5) . . . .
C28 C Uiso 0.908(2) -0.0250(10) 0.5706(6) 1.000 0.082(6) . . . .
C29 C Uiso 1.019(2) 0.0020(10) 0.5578(8) 1.000 0.129(10) . . . .
C30 C Uiso 0.739(3) 0.230(2) 0.5460(10) 1.000 0.165(13) . . . .
C31 C Uiso 0.812(3) 0.248(2) 0.6050(10) 1.000 0.190(13) . . . .
C32 C Uiso 0.848(2) -0.0650(10) 0.5444(8) 1.000 0.133(10) . . . .
C33 C Uiso 0.941(2) -0.0620(10) 0.6049(8) 1.000 0.124(10) . . . .
C34 C Uiso 0.515(2) -0.1130(10) 0.5427(7) 1.000 0.117(9) . . . .
C35 C Uiso 0.410(2) -0.0760(10) 0.5474(6) 1.000 0.075(6) . . . .
C36 C Uiso 0.437(2) -0.0120(10) 0.5645(5) 1.000 0.057(5) . . . .
C37 C Uiso 0.3720(10) 0.0390(9) 0.5592(5) 1.000 0.058(5) . . . .
C38 C Uiso 0.392(2) 0.0974(9) 0.5747(5) 1.000 0.060(5) . . . .
C39 C Uiso 0.319(2) 0.1560(10) 0.5665(6) 1.000 0.081(6) . . . .
C40 C Uiso 0.227(2) 0.1430(10) 0.5371(7) 1.000 0.117(9) . . . .
C41 C Uiso 0.352(2) -0.0690(10) 0.5107(8) 1.000 0.132(10) . . . .
C42 C Uiso 0.343(2) -0.1140(10) 0.5745(8) 1.000 0.131(10) . . . .
C43 C Uiso 0.393(2) 0.2080(10) 0.5521(7) 1.000 0.096(8) . . . .
C44 C Uiso 0.272(2) 0.1770(10) 0.6010(7) 1.000 0.109(9) . . . .
C45 C Uiso 0.950(3) 0.307(2) 0.8100(10) 1.000 0.190(13) . . . .
C46 C Uiso 0.878(2) 0.2620(10) 0.8247(6) 1.000 0.070(6) . . . .
C47 C Uiso 0.924(2) 0.1970(10) 0.8336(5) 1.000 0.060(5) . . . .
C48 C Uiso 1.0350(10) 0.1840(10) 0.8247(5) 1.000 0.062(5) . . . .
C49 C Uiso 1.080(2) 0.1250(10) 0.8321(5) 1.000 0.058(5) . . . .
C50 C Uiso 1.199(2) 0.1070(10) 0.8204(6) 1.000 0.074(6) . . . .
C51 C Uiso 1.241(2) 0.1590(10) 0.7933(7) 1.000 0.114(9) . . . .
C52 C Uiso 0.775(3) 0.248(2) 0.8060(10) 1.000 0.165(13) . . . .
C53 C Uiso 0.830(2) 0.2870(10) 0.8574(9) 1.000 0.152(13) . . . .
C54 C Uiso 1.195(2) 0.0480(10) 0.8024(7) 1.000 0.100(8) . . . .
C55 C Uiso 1.267(2) 0.1130(10) 0.8520(8) 1.000 0.120(10) . . . .
C56 C Uiso 0.850(3) -0.171(2) 0.7949(9) 1.000 0.165(13) . . . .
C57 C Uiso 0.927(2) -0.1220(10) 0.8130(8) 1.000 0.103(9) . . . .
C58 C Uiso 0.864(2) -0.0620(10) 0.8229(6) 1.000 0.068(6) . . . .
C59 C Uiso 0.768(2) -0.0480(10) 0.8064(6) 1.000 0.075(6) . . . .
C60 C Uiso 0.715(2) 0.0090(10) 0.8135(6) 1.000 0.062(6) . . . .
C61 C Uiso 0.607(2) 0.0240(10) 0.7936(6) 1.000 0.076(6) . . . .
C62 C Uiso 0.562(3) 0.082(2) 0.8060(10) 1.000 0.177(13) . . . .
C63 C Uiso 1.004(4) -0.105(2) 0.7860(10) 1.000 0.25(3) . . . .
C64 C Uiso 0.989(3) -0.142(2) 0.8440(10) 1.000 0.23(3) . . . .
C65 C Uiso 0.620(2) 0.0270(10) 0.7540(10) 1.000 0.144(11) . . . .
C66 C Uiso 0.531(3) -0.025(2) 0.8020(10) 1.000 0.215(13) . . . .
C67 C Uiso 1.158(3) 0.208(2) 0.9790(10) 1.000 0.177(13) . . . .
C68 C Uiso 1.081(2) 0.2030(10) 0.9490(7) 1.000 0.081(8) . . . .
C69 C Uiso 1.048(2) 0.1360(10) 0.9371(6) 1.000 0.065(6) . . . .
C70 C Uiso 1.111(2) 0.0840(10) 0.9479(6) 1.000 0.071(6) . . . .
C71 C Uiso 1.074(2) 0.0250(10) 0.9372(6) 1.000 0.080(6) . . . .
C72 C Uiso 1.143(2) -0.0330(10) 0.9508(8) 1.000 0.117(9) . . . .
C73 C Uiso 1.239(3) -0.018(2) 0.9770(10) 1.000 0.190(13) . . . .
C74 C Uiso 1.138(2) 0.2300(10) 0.9197(8) 1.000 0.137(11) . . . .
C75 C Uiso 0.984(2) 0.2400(10) 0.9582(8) 1.000 0.152(13) . . . .
C76 C Uiso 1.209(3) -0.056(2) 0.9180(10) 1.000 0.190(13) . . . .
C77 C Uiso 1.065(2) -0.0890(10) 0.9575(8) 1.000 0.134(10) . . . .
C78 C Uiso 0.531(5) -0.089(2) 0.9230(10) 1.000 0.30(3) . . . .
C79 C Uiso 0.640(2) -0.0820(10) 0.9227(8) 1.000 0.108(9) . . . .
C80 C Uiso 0.683(2) -0.0140(10) 0.9159(6) 1.000 0.066(6) . . . .
C81 C Uiso 0.618(2) 0.0360(10) 0.9253(6) 1.000 0.074(6) . . . .
C82 C Uiso 0.656(2) 0.0985(9) 0.9215(5) 1.000 0.056(5) . . . .
C83 C Uiso 0.583(2) 0.1500(10) 0.9320(6) 1.000 0.079(6) . . . .
C84 C Uiso 0.480(3) 0.130(2) 0.9490(10) 1.000 0.165(13) . . . .
C85 C Uiso 0.657(3) -0.121(2) 0.8900(10) 1.000 0.165(13) . . . .
C86 C Uiso 0.700(4) -0.107(2) 0.9520(10) 1.000 0.25(3) . . . .
C87 C Uiso 0.556(2) 0.1930(10) 0.9002(7) 1.000 0.119(9) . . . .
C88 C Uiso 0.653(2) 0.1880(10) 0.9601(8) 1.000 0.146(11) . . . .

loop_
_atom_type_symbol
_atom_type_description
_atom_type_scat_dispersion_real
_atom_type_scat_dispersion_imag
_atom_type_scat_source
C C 0.0033 0.0016 ' International Tables Vol C Tables 4.2.6.8 and 6.1.1.4'
Ce Ce -0.2486 2.6331 ' International Tables Vol C Tables 4.2.6.8 and 6.1.1.4'
O O 0.0106 0.0060 ' International Tables Vol C Tables 4.2.6.8 and 6.1.1.4'

loop_
_geom_angle_atom_site_label_1
_geom_angle_atom_site_label_2
_geom_angle_atom_site_label_3
_geom_angle
_geom_angle_site_symmetry_1
_geom_angle_site_symmetry_2
_geom_angle_site_symmetry_3
_geom_angle_publ_flag
O1 Ce1 O2 70.0(4) . . . yes
O1 Ce1 O3 118.5(5) . . . yes
O1 Ce1 O4 74.4(4) . . . yes
O1 Ce1 O5 77.1(4) . . . yes
O1 Ce1 O6 139.5(4) . . . yes
O1 Ce1 O7 142.5(4) . . . yes
O1 Ce1 O8 78.0(4) . . . yes
O2 Ce1 O3 75.8(5) . . . yes
O2 Ce1 O4 108.5(5) . . . yes
O2 Ce1 O5 79.5(5) . . . yes
O2 Ce1 O6 80.2(5) . . . yes
O2 Ce1 O7 146.0(5) . . . yes
O2 Ce1 O8 143.1(4) . . . yes
O3 Ce1 O4 70.3(5) . . . yes
O3 Ce1 O5 142.9(4) . . . yes
O3 Ce1 O6 77.8(5) . . . yes
O3 Ce1 O7 77.0(5) . . . yes
O3 Ce1 O8 137.8(4) . . . yes
O4 Ce1 O5 145.0(5) . . . yes
O4 Ce1 O6 143.2(5) . . . yes
O4 Ce1 O7 80.6(5) . . . yes
O4 Ce1 O8 78.9(5) . . . yes
O5 Ce1 O6 70.9(5) . . . yes
O5 Ce1 O7 112.1(5) . . . yes
O5 Ce1 O8 75.8(4) . . . yes
O6 Ce1 O7 74.5(4) . . . yes
O6 Ce1 O8 116.1(4) . . . yes
O7 Ce1 O8 70.0(4) . . . yes
O12 Ce2 O16 82.2(5) . . . yes
O12 Ce2 O17 145.0(5) . . . yes
O12 Ce2 O18 143.8(5) . . . yes
O13 Ce2 O14 71.3(5) . . . yes
O13 Ce2 O15 140.8(4) . . . yes
O13 Ce2 O16 77.9(5) . . . yes
O13 Ce2 O17 75.9(5) . . . yes
O13 Ce2 O18 140.8(4) . . . yes
O14 Ce2 O15 144.3(4) . . . yes
O14 Ce2 O16 143.9(5) . . . yes
O14 Ce2 O17 79.2(5) . . . yes
O14 Ce2 O18 82.6(4) . . . yes
O15 Ce2 O16 71.4(4) . . . yes
O15 Ce2 O17 117.5(5) . . . yes
O15 Ce2 O18 75.0(4) . . . yes
O16 Ce2 O17 75.3(5) . . . yes
O16 Ce2 O18 111.9(5) . . . yes
O17 Ce2 O18 70.8(5) . . . yes
O11 Ce2 O16 140.3(4) . . . yes
O11 Ce2 O17 140.9(4) . . . yes
O11 Ce2 O18 78.4(4) . . . yes
O11 Ce2 O12 70.9(5) . . . yes
O11 Ce2 O13 119.1(5) . . . yes
O11 Ce2 O14 73.5(4) . . . yes
O11 Ce2 O15 75.1(4) . . . yes
O12 Ce2 O13 73.3(5) . . . yes
O12 Ce2 O14 105.9(5) . . . yes
O12 Ce2 O15 78.9(5) . . . yes
Ce1 O1 C3 136.6(10) . . . yes
Ce1 O2 C5 140.0(13) . . . yes
Ce1 O3 C14 140.0(11) . . . yes
Ce1 O4 C16 140.9(11) . . . yes
Ce1 O5 C25 137.1(13) . . . yes
Ce1 O6 C27 136.4(12) . . . yes
Ce1 O7 C36 137.8(13) . . . yes
Ce1 O8 C38 140.6(11) . . . yes
C1 C2 C8 109.8(18) . . . no
C1 C2 C9 113(2) . . . no
C3 C2 C8 106.3(17) . . . no
C1 C2 C3 113.6(19) . . . no
C3 C2 C9 108.9(17) . . . no
C8 C2 C9 105(2) . . . no
O1 C3 C2 115.4(14) . . . yes
C2 C3 C4 118.2(17) . . . no
O1 C3 C4 126.2(18) . . . yes
C3 C4 C5 122(2) . . . no
C4 C5 C6 121(2) . . . no
O2 C5 C6 116.0(18) . . . yes
O2 C5 C4 123(2) . . . yes
C7 C6 C10 104(2) . . . no
C7 C6 C11 117(3) . . . no
C10 C6 C11 114(3) . . . no
C5 C6 C11 108(2) . . . no
C5 C6 C7 107.3(19) . . . no
C5 C6 C10 105(2) . . . no
Ce2 O11 C47 139.3(13) . . . yes
Ce2 O12 C49 139.1(14) . . . yes
C12 C13 C14 112.9(18) . . . no
Ce2 O13 C58 135.9(13) . . . yes
C14 C13 C19 102.8(17) . . . no
C12 C13 C19 101.0(18) . . . no
C12 C13 C20 128(2) . . . no
C14 C13 C20 105.9(17) . . . no
C19 C13 C20 102(2) . . . no
Ce2 O14 C60 137.6(14) . . . yes
O3 C14 C13 120.4(14) . . . yes
O3 C14 C15 122.4(16) . . . yes
C13 C14 C15 117.2(16) . . . no
C14 C15 C16 119.9(15) . . . no
Ce2 O15 C69 137.0(12) . . . yes
O4 C16 C17 115.4(16) . . . yes
C15 C16 C17 120.1(16) . . . no
Ce2 O16 C71 135.6(13) . . . yes
O4 C16 C15 124.2(14) . . . yes
C16 C17 C21 106.8(16) . . . no
C16 C17 C18 112.0(16) . . . no
C18 C17 C22 106.4(16) . . . no
C16 C17 C22 107.0(15) . . . no
C18 C17 C21 109.9(15) . . . no
Ce2 O17 C80 134.7(13) . . . yes
C21 C17 C22 114.8(16) . . . no
Ce2 O18 C82 140.3(12) . . . yes
C25 C24 C31 104(2) . . . no
C30 C24 C31 109(3) . . . no
C25 C24 C30 108(2) . . . no
C23 C24 C25 118(2) . . . no
C23 C24 C30 119(3) . . . no
C23 C24 C31 97(3) . . . no
C24 C25 C26 118(2) . . . no
O5 C25 C24 117.1(19) . . . yes
O5 C25 C26 125(2) . . . yes
C25 C26 C27 123(2) . . . no
C26 C27 C28 122(2) . . . no
O6 C27 C26 125(2) . . . yes
O6 C27 C28 112.4(16) . . . yes
C27 C28 C32 107.8(19) . . . no
C27 C28 C33 108.7(18) . . . no
C27 C28 C29 109.6(17) . . . no
C29 C28 C33 103.4(19) . . . no
C32 C28 C33 112.0(19) . . . no
C29 C28 C32 115(2) . . . no
C34 C35 C42 106.2(18) . . . no
C36 C35 C41 112.2(17) . . . no
C34 C35 C36 109.3(19) . . . no
C34 C35 C41 108.4(19) . . . no
C36 C35 C42 107.2(18) . . . no
C41 C35 C42 113(2) . . . no
O7 C36 C35 114.5(18) . . . yes
C35 C36 C37 122(2) . . . no
O7 C36 C37 123.5(18) . . . yes
C36 C37 C38 123.7(17) . . . no
O8 C38 C39 114.8(17) . . . yes
O8 C38 C37 122.6(18) . . . yes
C37 C38 C39 122.4(19) . . . no
C40 C39 C44 112(2) . . . no
C43 C39 C44 109.9(18) . . . no
C38 C39 C40 113.2(17) . . . no
C38 C39 C43 107.3(19) . . . no
C38 C39 C44 107.5(18) . . . no
C40 C39 C43 107.3(18) . . . no
C45 C46 C47 117(2) . . . no
C45 C46 C52 119(3) . . . no
C45 C46 C53 111(2) . . . no
C47 C46 C52 103(2) . . . no
C47 C46 C53 107.3(18) . . . no
C52 C46 C53 96(2) . . . no
O11 C47 C46 119(2) . . . yes
O11 C47 C48 123.1(19) . . . yes
C46 C47 C48 118.0(19) . . . no
C47 C48 C49 119.9(18) . . . no
O12 C49 C48 126(2) . . . yes
O12 C49 C50 112.3(18) . . . yes
C48 C49 C50 121.6(18) . . . no
C49 C50 C51 109.3(17) . . . no
C49 C50 C54 109.0(19) . . . no
C49 C50 C55 105.5(19) . . . no
C51 C50 C54 108.1(19) . . . no
C51 C50 C55 105.9(19) . . . no
C54 C50 C55 119(2) . . . no
C56 C57 C58 111(2) . . . no
C56 C57 C63 105(3) . . . no
C56 C57 C64 117(3) . . . no
C58 C57 C63 108(2) . . . no
C58 C57 C64 108(3) . . . no
C63 C57 C64 107(3) . . . no
O13 C58 C57 112(2) . . . yes
O13 C58 C59 127(2) . . . yes
C57 C58 C59 121(2) . . . no
C58 C59 C60 121(2) . . . no
O14 C60 C59 127(2) . . . yes
O14 C60 C61 114.3(18) . . . yes
C59 C60 C61 119(2) . . . no
C60 C61 C62 111(2) . . . no
C60 C61 C65 112(2) . . . no
C60 C61 C66 108(2) . . . no
C62 C61 C65 110(2) . . . no
C62 C61 C66 107(3) . . . no
C65 C61 C66 110(2) . . . no
C67 C68 C69 117(2) . . . no
C67 C68 C74 104(2) . . . no
C67 C68 C75 107(2) . . . no
C69 C68 C74 106(2) . . . no
C69 C68 C75 111(2) . . . no
C74 C68 C75 113(2) . . . no
O15 C69 C68 112.7(18) . . . yes
O15 C69 C70 127(2) . . . yes
C68 C69 C70 120(2) . . . no
C69 C70 C71 117(2) . . . no
O16 C71 C70 130(2) . . . yes
O16 C71 C72 113.0(18) . . . yes
C70 C71 C72 116(2) . . . no
C71 C72 C73 116(2) . . . no
C71 C72 C76 106(2) . . . no
C71 C72 C77 108.8(19) . . . no
C73 C72 C76 99(2) . . . no
C73 C72 C77 121(3) . . . no
C76 C72 C77 103(2) . . . no
C78 C79 C80 117(3) . . . no
C78 C79 C85 96(3) . . . no
C78 C79 C86 117(3) . . . no
C80 C79 C85 109(2) . . . no
C80 C79 C86 108(3) . . . no
C85 C79 C86 110(3) . . . no
O17 C80 C79 113.6(19) . . . yes
O17 C80 C81 129(2) . . . yes
C79 C80 C81 118(2) . . . no
C80 C81 C82 120(2) . . . no
O18 C82 C81 123(2) . . . yes
O18 C82 C83 119.8(18) . . . yes
C81 C82 C83 117(2) . . . no
C82 C83 C84 116(2) . . . no
C82 C83 C87 110.5(18) . . . no
C82 C83 C88 103.6(19) . . . no
C84 C83 C87 110(2) . . . no
C84 C83 C88 108(2) . . . no
C87 C83 C88 108.7(18) . . . no

loop_
_geom_bond_atom_site_label_1
_geom_bond_atom_site_label_2
_geom_bond_distance
_geom_bond_site_symmetry_1
_geom_bond_site_symmetry_2
_geom_bond_publ_flag
Ce1 O1 2.338(11) . . yes
Ce1 O2 2.310(14) . . yes
Ce1 O3 2.301(12) . . yes
Ce1 O4 2.284(13) . . yes
Ce1 O5 2.310(13) . . yes
Ce1 O6 2.324(12) . . yes
Ce1 O7 2.336(14) . . yes
Ce1 O8 2.305(12) . . yes
Ce2 O16 2.312(14) . . yes
Ce2 O17 2.317(13) . . yes
Ce2 O11 2.313(13) . . yes
Ce2 O12 2.299(13) . . yes
Ce2 O13 2.365(14) . . yes
Ce2 O14 2.304(12) . . yes
Ce2 O15 2.340(12) . . yes
Ce2 O18 2.313(12) . . yes
O1 C3 1.24(2) . . yes
O2 C5 1.27(3) . . yes
O3 C14 1.27(2) . . yes
O4 C16 1.26(2) . . yes
O5 C25 1.28(3) . . yes
O6 C27 1.28(3) . . yes
O7 C36 1.30(3) . . yes
O8 C38 1.25(3) . . yes
C1 C2 1.48(3) . . no
C2 C8 1.63(4) . . no
C2 C9 1.49(4) . . no
C2 C3 1.58(3) . . no
C3 C4 1.40(3) . . no
C4 C5 1.38(3) . . no
C5 C6 1.60(4) . . no
C6 C7 1.49(3) . . no
C6 C10 1.52(5) . . no
C6 C11 1.54(5) . . no
O11 C47 1.26(3) . . yes
C12 C13 1.55(3) . . no
O12 C49 1.25(3) . . yes
C13 C14 1.54(3) . . no
C13 C19 1.58(4) . . no
O13 C58 1.28(3) . . yes
C13 C20 1.45(4) . . no
O14 C60 1.27(3) . . yes
C14 C15 1.460(19) . . no
C15 C16 1.41(3) . . no
O15 C69 1.26(3) . . yes
O16 C71 1.25(3) . . yes
C16 C17 1.530(19) . . no
O17 C80 1.25(3) . . yes
C17 C21 1.53(3) . . no
C17 C18 1.61(3) . . no
C17 C22 1.54(3) . . no
O18 C82 1.25(3) . . yes
C23 C24 1.43(4) . . no
C24 C25 1.58(3) . . no
C24 C30 1.43(5) . . no
C24 C31 1.53(5) . . no
C25 C26 1.41(3) . . no
C26 C27 1.34(3) . . no
C27 C28 1.59(3) . . no
C28 C32 1.49(3) . . no
C28 C33 1.56(4) . . no
C28 C29 1.58(3) . . no
C34 C35 1.54(3) . . no
C35 C36 1.55(3) . . no
C35 C41 1.55(4) . . no
C35 C42 1.57(4) . . no
C36 C37 1.37(3) . . no
C37 C38 1.40(3) . . no
C38 C39 1.57(3) . . no
C39 C43 1.55(3) . . no
C39 C44 1.52(3) . . no
C39 C40 1.59(3) . . no
C45 C46 1.44(5) . . no
C46 C47 1.54(3) . . no
C46 C52 1.47(4) . . no
C46 C53 1.49(4) . . no
C47 C48 1.46(3) . . no
C48 C49 1.40(3) . . no
C49 C50 1.60(3) . . no
C50 C51 1.61(3) . . no
C50 C54 1.43(3) . . no
C50 C55 1.45(4) . . no
C56 C57 1.56(5) . . no
C57 C58 1.55(3) . . no
C57 C63 1.47(5) . . no
C57 C64 1.45(5) . . no
C58 C59 1.36(3) . . no
C59 C60 1.41(3) . . no
C60 C61 1.55(3) . . no
C61 C62 1.44(5) . . no
C61 C65 1.52(4) . . no
C61 C66 1.45(5) . . no
C67 C68 1.46(5) . . no
C68 C69 1.55(3) . . no
C68 C74 1.46(4) . . no
C68 C75 1.49(3) . . no
C69 C70 1.41(3) . . no
C70 C71 1.40(3) . . no
C71 C72 1.58(3) . . no
C72 C73 1.56(5) . . no
C72 C76 1.59(5) . . no
C72 C77 1.57(3) . . no
C78 C79 1.36(7) . . no
C79 C80 1.57(3) . . no
C79 C85 1.51(5) . . no
C79 C86 1.42(5) . . no
C80 C81 1.39(3) . . no
C81 C82 1.43(3) . . no
C82 C83 1.49(3) . . no
C83 C84 1.51(4) . . no
C83 C87 1.54(3) . . no
C83 C88 1.58(4) . . no

loop_
_geom_torsion_atom_site_label_1
_geom_torsion_atom_site_label_2
_geom_torsion_atom_site_label_3
_geom_torsion_atom_site_label_4
_geom_torsion
_geom_torsion_site_symmetry_1
_geom_torsion_site_symmetry_2
_geom_torsion_site_symmetry_3
_geom_torsion_site_symmetry_4
_geom_torsion_publ_flag
O2 Ce1 O1 C3 16.7(17) . . . . no
O3 Ce1 O1 C3 77.1(17) . . . . no
O4 Ce1 O1 C3 133.7(18) . . . . no
O5 Ce1 O1 C3 -66.7(17) . . . . no
O6 Ce1 O1 C3 -28.4(19) . . . . no
O7 Ce1 O1 C3 -176.2(16) . . . . no
O8 Ce1 O1 C3 -144.7(17) . . . . no
O1 Ce1 O2 C5 -15(2) . . . . no
O3 Ce1 O2 C5 -143(2) . . . . no
O4 Ce1 O2 C5 -80(2) . . . . no
O5 Ce1 O2 C5 65(2) . . . . no
O6 Ce1 O2 C5 137(2) . . . . no
O7 Ce1 O2 C5 180(2) . . . . no
O8 Ce1 O2 C5 17(3) . . . . no
O1 Ce1 O3 C14 76(2) . . . . no
O2 Ce1 O3 C14 133(2) . . . . no
O4 Ce1 O3 C14 16.9(19) . . . . no
O5 Ce1 O3 C14 -177.3(17) . . . . no
O6 Ce1 O3 C14 -144(2) . . . . no
O7 Ce1 O3 C14 -68(2) . . . . no
O8 Ce1 O3 C14 -29(2) . . . . no
O1 Ce1 O4 C16 -139(2) . . . . no
O2 Ce1 O4 C16 -77(2) . . . . no
O3 Ce1 O4 C16 -10.4(19) . . . . no
O5 Ce1 O4 C16 -175.5(17) . . . . no
O6 Ce1 O4 C16 21(2) . . . . no
O7 Ce1 O4 C16 69(2) . . . . no
O8 Ce1 O4 C16 140(2) . . . . no
O1 Ce1 O5 C25 139(2) . . . . no
O2 Ce1 O5 C25 67.0(19) . . . . no
O3 Ce1 O5 C25 18(2) . . . . no
O4 Ce1 O5 C25 174.5(17) . . . . no
O6 Ce1 O5 C25 -16.1(18) . . . . no
O7 Ce1 O5 C25 -79.6(19) . . . . no
O8 Ce1 O5 C25 -141(2) . . . . no
O1 Ce1 O6 C27 -20(2) . . . . no
O2 Ce1 O6 C27 -62.0(17) . . . . no
O3 Ce1 O6 C27 -139.5(18) . . . . no
O4 Ce1 O6 C27 -169.9(16) . . . . no
O5 Ce1 O6 C27 20.3(17) . . . . no
O7 Ce1 O6 C27 140.9(18) . . . . no
O8 Ce1 O6 C27 83.0(17) . . . . no
O1 Ce1 O7 C36 26(2) . . . . no
O2 Ce1 O7 C36 -176.6(17) . . . . no
O3 Ce1 O7 C36 146(2) . . . . no
O4 Ce1 O7 C36 74.1(19) . . . . no
O5 Ce1 O7 C36 -72(2) . . . . no
O6 Ce1 O7 C36 -133(2) . . . . no
O8 Ce1 O7 C36 -7.5(19) . . . . no
O1 Ce1 O8 C38 -144(2) . . . . no
O2 Ce1 O8 C38 -173.9(19) . . . . no
O3 Ce1 O8 C38 -24(2) . . . . no
O4 Ce1 O8 C38 -68(2) . . . . no
O5 Ce1 O8 C38 137(2) . . . . no
O6 Ce1 O8 C38 77(2) . . . . no
O7 Ce1 O8 C38 16.2(19) . . . . no
O16 Ce2 O17 C80 139(2) . . . . no
O18 Ce2 O17 C80 19.1(19) . . . . no
O11 Ce2 O18 C82 139.4(19) . . . . no
O12 Ce2 O18 C82 171.7(18) . . . . no
O13 Ce2 O18 C82 17(2) . . . . no
O14 Ce2 O18 C82 64.9(19) . . . . no
O15 Ce2 O18 C82 -143.1(19) . . . . no
O16 Ce2 O18 C82 -80.7(19) . . . . no
O17 Ce2 O18 C82 -16.2(19) . . . . no
O13 Ce2 O14 C60 9.6(19) . . . . no
O15 Ce2 O14 C60 168.3(18) . . . . no
O16 Ce2 O14 C60 -23(2) . . . . no
O17 Ce2 O14 C60 -69(2) . . . . no
O18 Ce2 O14 C60 -141(2) . . . . no
O11 Ce2 O15 C69 -146(2) . . . . no
O12 Ce2 O15 C69 -73.1(19) . . . . no
O13 Ce2 O15 C69 -28(2) . . . . no
O12 Ce2 O11 C47 -14.7(18) . . . . no
O13 Ce2 O11 C47 -71.9(19) . . . . no
O14 Ce2 O11 C47 -128.6(19) . . . . no
O15 Ce2 O11 C47 68.5(18) . . . . no
O16 Ce2 O11 C47 35(2) . . . . no
O17 Ce2 O11 C47 -176.0(17) . . . . no
O18 Ce2 O11 C47 145.8(18) . . . . no
O11 Ce2 O12 C49 11(2) . . . . no
O13 Ce2 O12 C49 141(2) . . . . no
O14 Ce2 O12 C49 77(2) . . . . no
O15 Ce2 O12 C49 -67(2) . . . . no
O16 Ce2 O12 C49 -140(2) . . . . no
O17 Ce2 O12 C49 170.2(18) . . . . no
O18 Ce2 O12 C49 -23(2) . . . . no
O11 Ce2 O13 C58 -69(2) . . . . no
O12 Ce2 O13 C58 -125(2) . . . . no
O14 Ce2 O13 C58 -11.3(19) . . . . no
O15 Ce2 O13 C58 -171.7(18) . . . . no
O16 Ce2 O13 C58 150(2) . . . . no
O17 Ce2 O13 C58 71.8(19) . . . . no
O18 Ce2 O13 C58 40(2) . . . . no
O11 Ce2 O14 C60 139(2) . . . . no
O12 Ce2 O14 C60 75(2) . . . . no
O14 Ce2 O16 C71 175.6(18) . . . . no
O15 Ce2 O16 C71 -11.6(19) . . . . no
O17 Ce2 O16 C71 -138(2) . . . . no
O18 Ce2 O16 C71 -76(2) . . . . no
O11 Ce2 O17 C80 -21(2) . . . . no
O12 Ce2 O17 C80 -169.0(18) . . . . no
O13 Ce2 O17 C80 -140(2) . . . . no
O14 Ce2 O17 C80 -67(2) . . . . no
O14 Ce2 O15 C69 -174.9(18) . . . . no
O16 Ce2 O15 C69 12.4(19) . . . . no
O17 Ce2 O15 C69 74(2) . . . . no
O18 Ce2 O15 C69 132.3(19) . . . . no
O11 Ce2 O16 C71 22(2) . . . . no
O12 Ce2 O16 C71 69(2) . . . . no
O13 Ce2 O16 C71 144(2) . . . . no
O15 Ce2 O17 C80 80(2) . . . . no
Ce1 O1 C3 C4 -15(3) . . . . no
Ce1 O1 C3 C2 171.0(12) . . . . no
Ce1 O2 C5 C4 10(4) . . . . no
Ce1 O2 C5 C6 -166.6(14) . . . . no
Ce1 O3 C14 C15 -14(3) . . . . no
Ce1 O3 C14 C13 168.3(14) . . . . no
Ce1 O4 C16 C17 -171.6(13) . . . . no
Ce1 O4 C16 C15 2(3) . . . . no
Ce1 O5 C25 C26 11(3) . . . . no
Ce1 O5 C25 C24 -172.9(14) . . . . no
Ce1 O6 C27 C26 -19(3) . . . . no
Ce1 O6 C27 C28 164.0(12) . . . . no
Ce1 O7 C36 C37 1(3) . . . . no
Ce1 O7 C36 C35 -173.0(14) . . . . no
Ce1 O8 C38 C37 -17(3) . . . . no
Ce1 O8 C38 C39 167.8(13) . . . . no
C1 C2 C3 O1 -169.4(19) . . . . no
C1 C2 C3 C4 16(3) . . . . no
C8 C2 C3 O1 -49(2) . . . . no
C8 C2 C3 C4 137.0(19) . . . . no
C9 C2 C3 O1 64(2) . . . . no
C9 C2 C3 C4 -111(2) . . . . no
O1 C3 C4 C5 1(3) . . . . no
C2 C3 C4 C5 174.5(19) . . . . no
C3 C4 C5 C6 178.5(19) . . . . no
C3 C4 C5 O2 2(3) . . . . no
O2 C5 C6 C10 79(3) . . . . no
O2 C5 C6 C11 -159(2) . . . . no
O2 C5 C6 C7 -32(3) . . . . no
C4 C5 C6 C10 -98(3) . . . . no
C4 C5 C6 C11 24(3) . . . . no
C4 C5 C6 C7 151(2) . . . . no
Ce2 O11 C47 C46 -166.4(13) . . . . no
Ce2 O11 C47 C48 12(3) . . . . no
Ce2 O12 C49 C48 -5(3) . . . . no
Ce2 O12 C49 C50 174.2(14) . . . . no
Ce2 O13 C58 C57 -174.6(14) . . . . no
Ce2 O13 C58 C59 10(4) . . . . no
C19 C13 C14 O3 -56(2) . . . . no
C12 C13 C14 O3 -164(2) . . . . no
C12 C13 C14 C15 19(3) . . . . no
C20 C13 C14 C15 -127(2) . . . . no
C19 C13 C14 C15 126.5(19) . . . . no
C20 C13 C14 O3 51(3) . . . . no
Ce2 O14 C60 C59 -6(4) . . . . no
O3 C14 C15 C16 -4(3) . . . . no
C13 C14 C15 C16 174.3(17) . . . . no
Ce2 O14 C60 C61 173.0(13) . . . . no
C14 C15 C16 O4 9(3) . . . . no
C14 C15 C16 C17 -178.0(16) . . . . no
Ce2 O15 C69 C68 168.5(13) . . . . no
Ce2 O15 C69 C70 -6(4) . . . . no
C15 C16 C17 C18 25(2) . . . . no
C15 C16 C17 C21 -96(2) . . . . no
C15 C16 C17 C22 140.9(18) . . . . no
O4 C16 C17 C22 -45(2) . . . . no
O4 C16 C17 C18 -161.6(17) . . . . no
O4 C16 C17 C21 78(2) . . . . no
Ce2 O16 C71 C70 5(4) . . . . no
Ce2 O16 C71 C72 -168.9(15) . . . . no
Ce2 O17 C80 C81 -18(4) . . . . no
Ce2 O17 C80 C79 166.4(15) . . . . no
Ce2 O18 C82 C81 10(3) . . . . no
Ce2 O18 C82 C83 -166.6(14) . . . . no
C23 C24 C25 O5 160(2) . . . . no
C23 C24 C25 C26 -23(3) . . . . no
C30 C24 C25 O5 -62(3) . . . . no
C30 C24 C25 C26 115(3) . . . . no
C31 C24 C25 O5 55(3) . . . . no
C31 C24 C25 C26 -129(2) . . . . no
O5 C25 C26 C27 2(4) . . . . no
C24 C25 C26 C27 -174(2) . . . . no
C25 C26 C27 C28 179(2) . . . . no
C25 C26 C27 O6 2(4) . . . . no
O6 C27 C28 C33 -63(2) . . . . no
C26 C27 C28 C29 8(3) . . . . no
O6 C27 C28 C32 59(2) . . . . no
C26 C27 C28 C33 120(2) . . . . no
C26 C27 C28 C32 -118(2) . . . . no
O6 C27 C28 C29 -174.9(18) . . . . no
C34 C35 C36 O7 -33(3) . . . . no
C41 C35 C36 O7 -152.9(19) . . . . no
C41 C35 C36 C37 33(3) . . . . no
C42 C35 C36 O7 82(2) . . . . no
C42 C35 C36 C37 -92(2) . . . . no
C34 C35 C36 C37 153(2) . . . . no
O7 C36 C37 C38 5(3) . . . . no
C35 C36 C37 C38 178.6(19) . . . . no
C36 C37 C38 C39 176.7(19) . . . . no
C36 C37 C38 O8 2(3) . . . . no
O8 C38 C39 C43 53(2) . . . . no
O8 C38 C39 C44 -65(2) . . . . no
C37 C38 C39 C43 -122(2) . . . . no
C37 C38 C39 C44 120(2) . . . . no
C37 C38 C39 C40 -4(3) . . . . no
O8 C38 C39 C40 171.1(18) . . . . no
C45 C46 C47 O11 175(2) . . . . no
C45 C46 C47 C48 -4(3) . . . . no
C52 C46 C47 O11 -51(3) . . . . no
C52 C46 C47 C48 130(2) . . . . no
C53 C46 C47 O11 50(3) . . . . no
C53 C46 C47 C48 -129(2) . . . . no
O11 C47 C48 C49 2(3) . . . . no
C46 C47 C48 C49 -179.5(18) . . . . no
C47 C48 C49 O12 -5(3) . . . . no
C47 C48 C49 C50 175.8(18) . . . . no
O12 C49 C50 C51 168.8(18) . . . . no
O12 C49 C50 C54 51(2) . . . . no
O12 C49 C50 C55 -78(2) . . . . no
C48 C49 C50 C51 -12(3) . . . . no
C48 C49 C50 C54 -130(2) . . . . no
C48 C49 C50 C55 101(2) . . . . no
C56 C57 C58 O13 163(2) . . . . no
C56 C57 C58 C59 -21(3) . . . . no
C63 C57 C58 O13 -83(3) . . . . no
C63 C57 C58 C59 93(3) . . . . no
C64 C57 C58 O13 33(3) . . . . no
C64 C57 C58 C59 -151(3) . . . . no
O13 C58 C59 C60 0(4) . . . . no
C57 C58 C59 C60 -175(2) . . . . no
C58 C59 C60 O14 -2(4) . . . . no
C58 C59 C60 C61 179(2) . . . . no
O14 C60 C61 C62 -3(3) . . . . no
O14 C60 C61 C65 120(2) . . . . no
O14 C60 C61 C66 -119(2) . . . . no
C59 C60 C61 C62 176(2) . . . . no
C59 C60 C61 C65 -61(3) . . . . no
C59 C60 C61 C66 60(3) . . . . no
C67 C68 C69 O15 168(2) . . . . no
C67 C68 C69 C70 -17(4) . . . . no
C74 C68 C69 O15 -77(2) . . . . no
C74 C68 C69 C70 98(3) . . . . no
C75 C68 C69 O15 46(3) . . . . no
C75 C68 C69 C70 -140(2) . . . . no
O15 C69 C70 C71 -8(4) . . . . no
C68 C69 C70 C71 178(2) . . . . no
C69 C70 C71 O16 9(4) . . . . no
C69 C70 C71 C72 -178(2) . . . . no
O16 C71 C72 C73 179(2) . . . . no
O16 C71 C72 C76 70(3) . . . . no
O16 C71 C72 C77 -40(3) . . . . no
C70 C71 C72 C73 5(3) . . . . no
C70 C71 C72 C76 -104(3) . . . . no
C70 C71 C72 C77 146(2) . . . . no
C78 C79 C80 O17 -157(3) . . . . no
C78 C79 C80 C81 27(4) . . . . no
C85 C79 C80 O17 -50(3) . . . . no
C85 C79 C80 C81 134(2) . . . . no
C86 C79 C80 O17 70(3) . . . . no
C86 C79 C80 C81 -107(3) . . . . no
O17 C80 C81 C82 1(4) . . . . no
C79 C80 C81 C82 177(2) . . . . no
C80 C81 C82 O18 4(3) . . . . no
C80 C81 C82 C83 -180(2) . . . . no
O18 C82 C83 C84 -178(2) . . . . no
O18 C82 C83 C87 57(3) . . . . no
O18 C82 C83 C88 -60(2) . . . . no
C81 C82 C83 C84 6(3) . . . . no
C81 C82 C83 C87 -120(2) . . . . no
C81 C82 C83 C88 124(2) . . . . no
